data_2013869
loop_
_publ_author_name
'Viktor Kettmann '
'Jan Lokaj '
'Jozef Ko\<z\'i\<sek '
'Josef P\<rikryl '
'Vladim\'ir Mach\'a\<cek '

_publ_section_title
;
 3-Butyl-1-(5-nitrobenzo[<i>c</i>][1,2]thiazol-3-yl)-3-phenyltriazene
;
_journal_issue 2
_journal_name_full 'Acta Crystallographica Section C'
_journal_page_first o143
_journal_page_last o145
_journal_paper_doi 10.1107/S0108270103029433
_journal_volume 60
_journal_year 2004
_chemical_formula_iupac 'C17 H17 N5 O2 S'
_chemical_formula_moiety 'C17 H17 N5 O2 S'
_chemical_formula_sum 'C17 H17 N5 O2 S'
_chemical_formula_weight 355.42
_chemical_melting_point 399
_chemical_name_systematic
;
3-Butyl-1-(5-nitrobenzo[c][1,2]thiazol-3-yl)-3-phenyltriazene
;
_space_group_IT_number 2
_symmetry_cell_setting triclinic
_symmetry_space_group_name_Hall '-P 1'
_symmetry_space_group_name_H-M 'P -1'
_atom_sites_solution_hydrogens geom
_atom_sites_solution_primary direct
_atom_sites_solution_secondary difmap
_cell_angle_alpha 83.24(5)
_cell_angle_beta 79.72(4)
_cell_angle_gamma 72.92(4)
_cell_formula_units_Z 2
_cell_length_a 9.702(5)
_cell_length_b 9.750(5)
_cell_length_c 10.106(6)
_cell_measurement_reflns_used 20
_cell_measurement_temperature 293(2)
_cell_measurement_theta_max 20
_cell_measurement_theta_min 7
_cell_volume 897.0(9)
_computing_cell_refinement
;
CrysAlis RED (Oxford Diffraction Ltd, 2003'
;
_computing_data_collection
;
CrysAlis CCD (Oxford Diffraction Ltd, 2001'
;
_computing_data_reduction
;
CrysAlis RED'
;
_computing_molecular_graphics 'ORTEPII (Johnson, 1976) '
_computing_publication_material SHELXL97
_computing_structure_refinement 'SHELXL97 (Sheldrick, 1997)'
_computing_structure_solution 'SHELXS97 (Sheldrick, 1997)'
_diffrn_ambient_temperature 293(2)
_diffrn_detector_area_resol_mean 'Sapphire CCD detector'
_diffrn_measured_fraction_theta_full 0.960
_diffrn_measured_fraction_theta_max 0.960
_diffrn_measurement_device 'Oxford Diffraction Xcalibur CCD '
_diffrn_measurement_method
;
Rotation method data acquisition using omega and phi scans
;
_diffrn_radiation_monochromator graphite
_diffrn_radiation_source 'fine-focus sealed tube'
_diffrn_radiation_type MoK\a
_diffrn_radiation_wavelength 0.71073
_diffrn_reflns_av_R_equivalents 0.0194
_diffrn_reflns_limit_h_max 12
_diffrn_reflns_limit_h_min -12
_diffrn_reflns_limit_k_max 12
_diffrn_reflns_limit_k_min -11
_diffrn_reflns_limit_l_max 13
_diffrn_reflns_limit_l_min -11
_diffrn_reflns_number 6600
_diffrn_reflns_theta_full 27.56
_diffrn_reflns_theta_max 27.56
_diffrn_reflns_theta_min 2.79
_diffrn_standards_decay_% none
_diffrn_standards_interval_count 0
_diffrn_standards_interval_time 0
_diffrn_standards_number 1127
_exptl_absorpt_coefficient_mu 0.201
_exptl_absorpt_correction_type none
_exptl_crystal_colour orange
_exptl_crystal_density_diffrn 1.316
_exptl_crystal_density_method 'not measured'
_exptl_crystal_description needle
_exptl_crystal_F_000 372
_exptl_crystal_size_max 0.08
_exptl_crystal_size_mid 0.02
_exptl_crystal_size_min 0.02
_refine_diff_density_max 0.163
_refine_diff_density_min -0.217
_refine_ls_extinction_method none
_refine_ls_goodness_of_fit_ref 1.031
_refine_ls_hydrogen_treatment constr
_refine_ls_matrix_type full
_refine_ls_number_parameters 249
_refine_ls_number_reflns 3993
_refine_ls_number_restraints 21
_refine_ls_restrained_S_all 1.037
_refine_ls_R_factor_all 0.1631
_refine_ls_R_factor_gt 0.0667
_refine_ls_shift/su_max 0.001
_refine_ls_structure_factor_coef Fsqd
_refine_ls_weighting_details 'calc w=1/[\s^2^(Fo^2^)+(0.0613P)^2^] where P=(Fo^2^+2Fc^2^)/3'
_refine_ls_weighting_scheme calc
_refine_ls_wR_factor_gt 0.1339
_refine_ls_wR_factor_ref 0.1634
_reflns_number_gt 2017
_reflns_number_total 3993
_reflns_threshold_expression I>2\s(I)
_cod_data_source_file sk1691.cif
_cod_data_source_block Ia
_cod_database_code 2013869

loop_
_symmetry_equiv_pos_as_xyz
'x, y, z'
'-x, -y, -z'

loop_
_atom_site_label
_atom_site_fract_x
_atom_site_fract_y
_atom_site_fract_z
_atom_site_U_iso_or_equiv
_atom_site_adp_type
_atom_site_calc_flag
_atom_site_refinement_flags
_atom_site_occupancy
_atom_site_disorder_assembly
_atom_site_disorder_group
_atom_site_type_symbol
N1 0.3368(3) 0.5051(3) 0.3631(3) 0.0598(9) Uani d . 1 . . N
S2 0.22366(10) 0.45907(11) 0.28394(10) 0.0565(3) Uani d . 1 . . S
C3 0.0691(3) 0.5813(3) 0.3510(3) 0.0407(8) Uani d . 1 . . C
C4 0.0161(4) 0.7698(4) 0.5196(3) 0.0468(9) Uani d . 1 . . C
H4 -0.0842 0.8007 0.5200 0.056 Uiso calc R 1 . . H
C5 0.0812(4) 0.8285(4) 0.5983(3) 0.0492(9) Uani d . 1 . . C
C6 0.2333(4) 0.7867(4) 0.6005(4) 0.0535(10) Uani d . 1 . . C
H6 0.2728 0.8331 0.6531 0.064 Uiso calc R 1 . . H
C7 0.3199(4) 0.6803(4) 0.5268(4) 0.0546(10) Uani d . 1 . . C
H7 0.4194 0.6498 0.5312 0.065 Uiso calc R 1 . . H
C8 0.2599(4) 0.6124(4) 0.4404(3) 0.0484(9) Uani d . 1 . . C
C9 0.1055(3) 0.6613(3) 0.4382(3) 0.0401(8) Uani d . 1 . . C
N2 -0.0082(4) 0.9397(4) 0.6866(3) 0.0667(9) Uani d . 1 . . N
O1 -0.1407(4) 0.9619(4) 0.7007(3) 0.0989(11) Uani d . 1 . . O
O2 0.0523(3) 1.0062(3) 0.7411(3) 0.0881(10) Uani d . 1 . . O
N3 -0.0715(3) 0.6045(3) 0.3234(3) 0.0420(7) Uani d . 1 . . N
N4 -0.0740(3) 0.5117(3) 0.2430(3) 0.0434(7) Uani d . 1 . . N
N5 -0.2047(3) 0.5258(3) 0.2118(3) 0.0458(7) Uani d . 1 . . N
C10 -0.2098(4) 0.4242(4) 0.1233(3) 0.0477(9) Uani d . 1 . . C
C11 -0.0832(4) 0.3365(4) 0.0587(3) 0.0570(10) Uani d . 1 . . C
H11 0.0067 0.3460 0.0691 0.068 Uiso calc R 1 . . H
C12 -0.0900(4) 0.2347(4) -0.0214(4) 0.0612(11) Uani d . 1 . . C
H12 -0.0038 0.1756 -0.0642 0.073 Uiso calc R 1 . . H
C13 -0.2190(5) 0.2185(5) -0.0393(4) 0.0709(12) Uani d . 1 . . C
H13 -0.2226 0.1487 -0.0928 0.085 Uiso calc R 1 . . H
C14 -0.3440(5) 0.3079(5) 0.0236(4) 0.0759(13) Uani d . 1 . . C
H14 -0.4335 0.2993 0.0104 0.091 Uiso calc R 1 . . H
C15 -0.3420(4) 0.4105(4) 0.1058(4) 0.0628(11) Uani d . 1 . . C
H15 -0.4286 0.4692 0.1486 0.075 Uiso calc R 1 . . H
C16 -0.3312(4) 0.6387(4) 0.2664(4) 0.0580(10) Uani d D 1 A . C
H16A -0.3220 0.6521 0.3577 0.070 Uiso calc R 1 . . H
H16B -0.4184 0.6081 0.2704 0.070 Uiso calc R 1 . . H
C17 -0.3480(4) 0.7801(4) 0.1840(5) 0.0844(14) Uani d D 1 . . C
H17A -0.3426 0.7630 0.0904 0.101 Uiso calc PR 0.527(9) A 1 H
H17B -0.2660 0.8157 0.1900 0.101 Uiso calc PR 0.527(9) A 1 H
H17C -0.3883 0.7787 0.1032 0.101 Uiso calc PR 0.473(9) A 2 H
H17D -0.2546 0.8010 0.1582 0.101 Uiso calc PR 0.473(9) A 2 H
C18 -0.4867(9) 0.8959(13) 0.2239(12) 0.098(4) Uani d PDU 0.527(9) A 1 C
H18A -0.5054 0.9665 0.1485 0.118 Uiso calc PR 0.527(9) A 1 H
H18B -0.5676 0.8537 0.2457 0.118 Uiso calc PR 0.527(9) A 1 H
C19 -0.4770(14) 0.9693(14) 0.3436(12) 0.138(5) Uani d PDU 0.527(9) A 1 C
H19A -0.5112 0.9201 0.4251 0.208 Uiso calc PR 0.527(9) A 1 H
H19B -0.5362 1.0672 0.3386 0.208 Uiso calc PR 0.527(9) A 1 H
H19C -0.3774 0.9673 0.3433 0.208 Uiso calc PR 0.527(9) A 1 H
C18' -0.4510(16) 0.8901(11) 0.2752(12) 0.117(5) Uani d PDU 0.473(9) A 2 C
H18C -0.5408 0.8626 0.3029 0.141 Uiso calc PR 0.473(9) A 2 H
H18D -0.4081 0.8865 0.3556 0.141 Uiso calc PR 0.473(9) A 2 H
C19' -0.4889(14) 1.0431(10) 0.2160(15) 0.131(5) Uani d PDU 0.473(9) A 2 C
H19D -0.4049 1.0788 0.2050 0.197 Uiso calc PR 0.473(9) A 2 H
H19E -0.5669 1.1015 0.2753 0.197 Uiso calc PR 0.473(9) A 2 H
H19F -0.5189 1.0467 0.1298 0.197 Uiso calc PR 0.473(9) A 2 H

loop_
_atom_site_aniso_label
_atom_site_aniso_U_11
_atom_site_aniso_U_22
_atom_site_aniso_U_33
_atom_site_aniso_U_12
_atom_site_aniso_U_13
_atom_site_aniso_U_23
N1 0.0381(17) 0.076(2) 0.066(2) -0.0117(16) -0.0037(15) -0.0231(18)
S2 0.0393(5) 0.0647(7) 0.0648(7) -0.0070(5) -0.0056(4) -0.0244(5)
C3 0.0335(19) 0.046(2) 0.040(2) -0.0093(16) -0.0029(15) -0.0013(16)
C4 0.039(2) 0.045(2) 0.054(2) -0.0075(17) -0.0089(17) -0.0024(18)
C5 0.054(2) 0.043(2) 0.048(2) -0.0072(18) -0.0077(17) -0.0091(18)
C6 0.057(2) 0.054(2) 0.057(2) -0.021(2) -0.0134(19) -0.010(2)
C7 0.042(2) 0.068(3) 0.059(2) -0.021(2) -0.0168(18) 0.001(2)
C8 0.036(2) 0.059(2) 0.051(2) -0.0147(18) -0.0061(16) -0.0024(19)
C9 0.0338(19) 0.045(2) 0.042(2) -0.0120(16) -0.0052(15) -0.0007(17)
N2 0.078(3) 0.055(2) 0.063(2) -0.007(2) -0.014(2) -0.0104(18)
O1 0.078(2) 0.100(3) 0.110(3) -0.001(2) -0.0030(19) -0.050(2)
O2 0.112(3) 0.072(2) 0.086(2) -0.0131(18) -0.0314(18) -0.0323(17)
N3 0.0357(16) 0.0470(18) 0.0436(16) -0.0122(13) -0.0056(12) -0.0036(14)
N4 0.0375(16) 0.0489(18) 0.0459(17) -0.0142(13) -0.0074(13) -0.0044(14)
N5 0.0315(16) 0.0578(19) 0.0503(17) -0.0144(14) -0.0040(13) -0.0115(15)
C10 0.043(2) 0.060(2) 0.044(2) -0.0168(18) -0.0093(16) -0.0086(18)
C11 0.048(2) 0.071(3) 0.053(2) -0.021(2) 0.0005(18) -0.014(2)
C12 0.058(3) 0.070(3) 0.057(2) -0.019(2) 0.0002(19) -0.020(2)
C13 0.078(3) 0.079(3) 0.065(3) -0.029(3) -0.011(2) -0.024(2)
C14 0.060(3) 0.092(3) 0.089(3) -0.026(3) -0.025(2) -0.027(3)
C15 0.052(2) 0.079(3) 0.065(3) -0.020(2) -0.0111(19) -0.024(2)
C16 0.038(2) 0.070(3) 0.070(3) -0.016(2) -0.0100(19) -0.015(2)
C17 0.059(3) 0.074(3) 0.119(4) -0.011(2) -0.023(3) -0.007(3)
C18 0.039(5) 0.084(6) 0.168(10) 0.005(4) -0.037(5) -0.021(7)
C19 0.129(9) 0.099(10) 0.180(12) -0.020(8) 0.003(10) -0.055(9)
C18' 0.064(8) 0.096(7) 0.176(12) 0.004(7) -0.021(8) -0.006(9)
C19' 0.134(10) 0.068(9) 0.166(13) -0.016(7) 0.018(10) 0.000(8)

loop_
_atom_type_symbol
_atom_type_description
_atom_type_scat_dispersion_real
_atom_type_scat_dispersion_imag
_atom_type_scat_source
C C 0.0033 0.0016 'International Tables Vol C Tables 4.2.6.8 and 6.1.1.4'
H H 0.0000 0.0000 'International Tables Vol C Tables 4.2.6.8 and 6.1.1.4'
N N 0.0061 0.0033 'International Tables Vol C Tables 4.2.6.8 and 6.1.1.4'
O O 0.0106 0.0060 'International Tables Vol C Tables 4.2.6.8 and 6.1.1.4'
S S 0.1246 0.1234 'International Tables Vol C Tables 4.2.6.8 and 6.1.1.4'

loop_
_geom_angle_atom_site_label_1
_geom_angle_atom_site_label_2
_geom_angle_atom_site_label_3
_geom_angle
_geom_angle_publ_flag
C8 N1 S2 108.5(2) ?
N1 S2 C3 96.41(16) yes
N3 C3 C9 123.7(3) yes
N3 C3 S2 127.3(2) yes
C9 C3 S2 108.9(2) yes
C5 C4 C9 117.7(3) ?
C5 C4 H4 121.2 ?
C9 C4 H4 121.2 ?
C4 C5 C6 123.5(3) ?
C4 C5 N2 119.5(3) ?
C6 C5 N2 117.0(3) ?
C7 C6 C5 119.7(3) ?
C7 C6 H6 120.2 ?
C5 C6 H6 120.2 ?
C6 C7 C8 120.3(3) ?
C6 C7 H7 119.8 ?
C8 C7 H7 119.8 ?
N1 C8 C9 116.9(3) ?
N1 C8 C7 125.1(3) ?
C9 C8 C7 118.0(3) ?
C3 C9 C4 130.1(3) ?
C3 C9 C8 109.2(3) ?
C4 C9 C8 120.7(3) ?
O2 N2 O1 123.7(4) ?
O2 N2 C5 118.7(4) ?
O1 N2 C5 117.6(3) ?
N4 N3 C3 110.3(3) yes
N3 N4 N5 114.3(3) yes
N4 N5 C10 115.1(3) yes
N4 N5 C16 120.6(3) yes
C10 N5 C16 124.2(3) yes
C15 C10 C11 119.6(3) ?
C15 C10 N5 119.7(3) ?
C11 C10 N5 120.7(3) ?
C12 C11 C10 120.0(3) ?
C12 C11 H11 120.0 ?
C10 C11 H11 120.0 ?
C13 C12 C11 121.5(4) ?
C13 C12 H12 119.2 ?
C11 C12 H12 119.2 ?
C12 C13 C14 118.0(4) ?
C12 C13 H13 121.0 ?
C14 C13 H13 121.0 ?
C13 C14 C15 122.3(4) ?
C13 C14 H14 118.9 ?
C15 C14 H14 118.9 ?
C10 C15 C14 118.6(4) ?
C10 C15 H15 120.7 ?
C14 C15 H15 120.7 ?
N5 C16 C17 113.0(3) ?
N5 C16 H16A 109.0 ?
C17 C16 H16A 109.0 ?
N5 C16 H16B 109.0 ?
C17 C16 H16B 109.0 ?
H16A C16 H16B 107.8 ?
C16 C17 C18 115.7(7) ?
C16 C17 C18' 104.9(6) ?
C16 C17 H17A 108.4 ?
C18 C17 H17A 108.4 ?
C18' C17 H17A 133.0 ?
C16 C17 H17B 108.4 ?
C18 C17 H17B 108.4 ?
C18' C17 H17B 92.1 ?
H17A C17 H17B 107.4 ?
C16 C17 H17C 110.8 ?
C18 C17 H17C 85.4 ?
C18' C17 H17C 110.8 ?
H17B C17 H17C 126.7 ?
C16 C17 H17D 110.8 ?
C18 C17 H17D 121.9 ?
C18' C17 H17D 110.8 ?
H17A C17 H17D 87.2 ?
H17C C17 H17D 108.8 ?
C19 C18 C17 111.4(7) ?
C19 C18 H18A 109.3 ?
C17 C18 H18A 109.3 ?
C19 C18 H18B 109.3 ?
C17 C18 H18B 109.3 ?
H18A C18 H18B 108.0 ?
C19' C18' C17 116.0(9) ?
C19' C18' H18C 108.3 ?
C17 C18' H18C 108.3 ?
C19' C18' H18D 108.3 ?
C17 C18' H18D 108.3 ?
H18C C18' H18D 107.4 ?
C18' C19' H19D 109.5 ?
C18' C19' H19E 109.5 ?
H19D C19' H19E 109.5 ?
C18' C19' H19F 109.5 ?
H19D C19' H19F 109.5 ?
H19E C19' H19F 109.5 ?

loop_
_geom_bond_atom_site_label_1
_geom_bond_atom_site_label_2
_geom_bond_site_symmetry_2
_geom_bond_distance
_geom_bond_publ_flag
N1 C8 . 1.337(4) yes
N1 S2 . 1.653(3) yes
S2 C3 . 1.705(3) yes
C3 N3 . 1.390(4) yes
C3 C9 . 1.394(4) yes
C4 C5 . 1.363(4) yes
C4 C9 . 1.400(4) yes
C4 H4 . 0.9300 ?
C5 C6 . 1.415(5) yes
C5 N2 . 1.457(5) yes
C6 C7 . 1.335(5) yes
C6 H6 . 0.9300 ?
C7 C8 . 1.443(5) yes
C7 H7 . 0.9300 ?
C8 C9 . 1.436(4) yes
N2 O2 . 1.221(4) ?
N2 O1 . 1.224(4) ?
N3 N4 . 1.293(3) yes
N4 N5 . 1.325(3) yes
N5 C10 . 1.426(4) yes
N5 C16 . 1.459(4) yes
C10 C15 . 1.372(4) ?
C10 C11 . 1.376(5) ?
C11 C12 . 1.374(5) ?
C11 H11 . 0.9300 ?
C12 C13 . 1.352(5) ?
C12 H12 . 0.9300 ?
C13 C14 . 1.367(5) ?
C13 H13 . 0.9300 ?
C14 C15 . 1.381(5) ?
C14 H14 . 0.9300 ?
C15 H15 . 0.9300 ?
C16 C17 . 1.506(4) ?
C16 H16A . 0.9700 ?
C16 H16B . 0.9700 ?
C17 C18 . 1.506(4) ?
C17 C18' . 1.508(5) ?
C17 H17A . 0.9700 ?
C17 H17B . 0.9700 ?
C17 H17C . 0.9700 ?
C17 H17D . 0.9700 ?
C18 C19 . 1.505(5) ?
C18 H18A . 0.9700 ?
C18 H18B . 0.9700 ?
C19 H19A . 0.9600 ?
C19 H19B . 0.9600 ?
C19 H19C . 0.9600 ?
C18' C19' . 1.505(5) ?
C18' H18C . 0.9700 ?
C18' H18D . 0.9700 ?
C19' H19D . 0.9600 ?
C19' H19E . 0.9600 ?
C19' H19F . 0.9600 ?

loop_
_geom_torsion_atom_site_label_1
_geom_torsion_atom_site_label_2
_geom_torsion_atom_site_label_3
_geom_torsion_atom_site_label_4
_geom_torsion
_geom_torsion_publ_flag
C8 N1 S2 C3 0.0(3) ?
N1 S2 C3 N3 178.1(3) ?
N1 S2 C3 C9 0.0(3) ?
C9 C4 C5 C6 0.7(5) ?
C9 C4 C5 N2 -178.7(3) ?
C4 C5 C6 C7 -2.8(5) ?
N2 C5 C6 C7 176.6(3) ?
C5 C6 C7 C8 2.8(5) ?
S2 N1 C8 C9 0.0(4) ?
S2 N1 C8 C7 178.9(3) ?
C6 C7 C8 N1 -179.8(4) ?
C6 C7 C8 C9 -0.9(5) ?
N3 C3 C9 C4 4.2(5) ?
S2 C3 C9 C4 -177.6(3) ?
N3 C3 C9 C8 -178.2(3) ?
S2 C3 C9 C8 0.0(3) ?
C5 C4 C9 C3 178.6(3) ?
C5 C4 C9 C8 1.2(5) ?
N1 C8 C9 C3 -0.1(4) ?
C7 C8 C9 C3 -179.0(3) ?
N1 C8 C9 C4 177.8(3) ?
C7 C8 C9 C4 -1.2(5) ?
C4 C5 N2 O2 -169.3(3) ?
C6 C5 N2 O2 11.3(5) ?
C4 C5 N2 O1 10.0(5) yes
C6 C5 N2 O1 -169.5(3) ?
C9 C3 N3 N4 -177.8(3) ?
S2 C3 N3 N4 4.3(4) yes
C3 N3 N4 N5 179.7(2) yes
N3 N4 N5 C10 -179.9(3) yes
N3 N4 N5 C16 0.1(4) yes
N4 N5 C10 C15 167.1(3) ?
C16 N5 C10 C15 -12.9(5) ?
N4 N5 C10 C11 -10.8(5) yes
C16 N5 C10 C11 169.3(3) ?
C15 C10 C11 C12 -0.8(5) ?
N5 C10 C11 C12 177.0(3) ?
C10 C11 C12 C13 0.4(6) ?
C11 C12 C13 C14 0.7(6) ?
C12 C13 C14 C15 -1.4(7) ?
C11 C10 C15 C14 0.2(6) ?
N5 C10 C15 C14 -177.7(3) ?
C13 C14 C15 C10 0.9(6) ?
N4 N5 C16 C17 85.5(4) yes
C10 N5 C16 C17 -94.6(4) ?
N5 C16 C17 C18 172.3(5) yes
N5 C16 C17 C18' -163.2(8) yes
C16 C17 C18 C19 80.5(13) yes
C18' C17 C18 C19 10.9(17) ?
C16 C17 C18' C19' -179.1(13) yes
C18 C17 C18' C19' -60.0(19) ?
